data_4075026
loop_
_publ_author_name
'Kloek, Susan M.'
'Heinekey, D. Michael'
'Goldberg, Karen I.'

_publ_section_title
;
 Stereoselective Decarbonylation of Methanol to Form a Stable
 Iridium(III)trans-Dihydride Complex
;
_journal_issue 12
_journal_name_full Organometallics
_journal_page_first 3007
_journal_paper_doi 10.1021/om051098z
_journal_volume 25
_journal_year 2006
_chemical_formula_moiety 'C24 H45 Ir N O P2, F6 P'
_chemical_formula_sum 'C24 H45 F6 Ir N O P3'
_chemical_formula_weight 762.72
_chemical_name_common SMK003
_chemical_name_systematic SMK003
_space_group_IT_number 2
_symmetry_cell_setting triclinic
_symmetry_Int_Tables_number 2
_symmetry_space_group_name_Hall '-P 1'
_symmetry_space_group_name_H-M 'P -1'
_atom_sites_solution_hydrogens geom
_atom_sites_solution_primary direct
_atom_sites_solution_secondary difmap
_audit_creation_method SHELXL-97
_cell_angle_alpha 104.9640(15)
_cell_angle_beta 104.7720(15)
_cell_angle_gamma 93.2510(14)
_cell_formula_units_Z 2
_cell_length_a 8.3180(2)
_cell_length_b 12.5200(4)
_cell_length_c 15.4940(5)
_cell_measurement_reflns_used 253
_cell_measurement_temperature 130(2)
_cell_volume 1494.30(8)
_computing_cell_refinement 'HKL Scalepack (Otwinowski & Minor 1997)'
_computing_data_collection KappaCCD
_computing_data_reduction 'HKL Scalepack (Otwinowski & Minor 1997)'
_computing_molecular_graphics 'maXus, Zortep'
_computing_publication_material 'SHELXL-97 (Sheldrick, 1997)'
_computing_structure_refinement 'SHELXL-97 (Sheldrick, 1997)'
_computing_structure_solution SIR97
_diffrn_ambient_temperature 130(2)
_diffrn_measured_fraction_theta_full 0.961
_diffrn_measured_fraction_theta_max 0.909
_diffrn_measurement_device_type 'Nonius KappaCCD'
_diffrn_measurement_method '\f and \w scans'
_diffrn_radiation_monochromator graphite
_diffrn_radiation_source 'fine-focus sealed tube'
_diffrn_radiation_type MoK\a
_diffrn_radiation_wavelength 0.71073
_diffrn_reflns_av_R_equivalents 0.0973
_diffrn_reflns_av_sigmaI/netI 0.1429
_diffrn_reflns_limit_h_max 11
_diffrn_reflns_limit_h_min -10
_diffrn_reflns_limit_k_max 16
_diffrn_reflns_limit_k_min -16
_diffrn_reflns_limit_l_max 17
_diffrn_reflns_limit_l_min -20
_diffrn_reflns_number 10982
_diffrn_reflns_theta_full 25.00
_diffrn_reflns_theta_max 28.31
_diffrn_reflns_theta_min 2.50
_exptl_absorpt_coefficient_mu 4.684
_exptl_absorpt_correction_T_max 0.7995
_exptl_absorpt_correction_T_min 0.3994
_exptl_absorpt_correction_type multi-scan
_exptl_absorpt_process_details HKL2000
_exptl_crystal_colour yellow
_exptl_crystal_density_diffrn 1.695
_exptl_crystal_density_method 'not measured'
_exptl_crystal_description plate
_exptl_crystal_F_000 760
_exptl_crystal_size_max 0.24
_exptl_crystal_size_mid 0.17
_exptl_crystal_size_min 0.05
_refine_diff_density_max 2.526
_refine_diff_density_min -1.999
_refine_diff_density_rms 0.216
_refine_ls_extinction_method none
_refine_ls_goodness_of_fit_ref 0.982
_refine_ls_hydrogen_treatment mixed
_refine_ls_matrix_type full
_refine_ls_number_parameters 343
_refine_ls_number_reflns 6754
_refine_ls_number_restraints 3
_refine_ls_restrained_S_all 0.983
_refine_ls_R_factor_all 0.0850
_refine_ls_R_factor_gt 0.0528
_refine_ls_shift/su_max 0.000
_refine_ls_shift/su_mean 0.000
_refine_ls_structure_factor_coef Fsqd
_refine_ls_weighting_details 'calc w=1/[\s^2^(Fo^2^)+(0.0225P)^2^+0.0000P] where P=(Fo^2^+2Fc^2^)/3'
_refine_ls_weighting_scheme calc
_refine_ls_wR_factor_gt 0.1009
_refine_ls_wR_factor_ref 0.1105
_reflns_number_gt 4893
_reflns_number_total 6754
_reflns_threshold_expression I>2\s(I)
_cod_data_source_file om051098zsi20051228_055238.cif
_cod_data_source_block shelxl
_cod_depositor_comments
;
The following automatic conversions were performed:

'_symmetry_cell_setting' value 'Triclinic' changed to 'triclinic'
according to /home/saulius/struct/CIF-dictionaries/cif_core.dic
dictionary named 'cif_core.dic' version 2.4.1 from 2010-06-29.

Automatic conversion script
Id: cif_fix_values 1715 2011-07-08 13:25:40Z adriana 
;
_cod_original_sg_symbol_H-M 'P -1          '
_cod_database_code 4075026

loop_
_symmetry_equiv_pos_as_xyz
'x, y, z'
'-x, -y, -z'

loop_
_atom_site_label
_atom_site_type_symbol
_atom_site_fract_x
_atom_site_fract_y
_atom_site_fract_z
_atom_site_U_iso_or_equiv
_atom_site_adp_type
_atom_site_occupancy
_atom_site_symmetry_multiplicity
_atom_site_calc_flag
_atom_site_refinement_flags
Ir1 Ir 0.47104(3) 0.20308(2) 0.210054(19) 0.01887(9) Uani 1 1 d D
H1A H 0.657(9) 0.293(7) 0.260(5) 0.050 Uiso 1 1 d .
H1B H 0.307(3) 0.1235(17) 0.163(3) 0.050 Uiso 1 1 d D
P1 P 0.3177(2) 0.32871(15) 0.14853(13) 0.0185(4) Uani 1 1 d D
P2 P 0.5995(2) 0.09635(15) 0.30404(12) 0.0174(4) Uani 1 1 d D
P3 P 0.0293(2) 0.68605(17) 0.32379(16) 0.0305(5) Uani 1 1 d .
F1 F 0.0658(7) 0.7190(5) 0.2371(4) 0.0691(18) Uani 1 1 d .
F2 F -0.1534(5) 0.7214(4) 0.2970(4) 0.0593(16) Uani 1 1 d .
F3 F -0.0011(8) 0.6566(5) 0.4127(5) 0.085(2) Uani 1 1 d .
F4 F 0.2125(5) 0.6491(4) 0.3486(3) 0.0437(12) Uani 1 1 d .
F5 F 0.1041(6) 0.8092(4) 0.3854(3) 0.0450(12) Uani 1 1 d .
F6 F -0.0409(6) 0.5623(4) 0.2637(5) 0.103(3) Uani 1 1 d .
O1 O 0.5975(8) 0.1108(5) 0.0455(4) 0.0468(16) Uani 1 1 d .
N1 N 0.3966(7) 0.2798(5) 0.3289(4) 0.0210(13) Uani 1 1 d .
C1 C 0.1890(8) 0.3588(6) 0.2293(4) 0.0185(15) Uani 1 1 d .
H1C H 0.1592 0.4353 0.2353 0.022 Uiso 1 1 calc R
H1D H 0.0836 0.3063 0.2035 0.022 Uiso 1 1 calc R
C2 C 0.2768(8) 0.3492(6) 0.3245(5) 0.0169(14) Uani 1 1 d .
C3 C 0.2296(8) 0.4033(6) 0.4022(5) 0.0196(15) Uani 1 1 d .
H3 H 0.1461 0.4519 0.3972 0.024 Uiso 1 1 calc R
C4 C 0.3037(8) 0.3865(6) 0.4862(5) 0.0218(15) Uani 1 1 d .
H4 H 0.2726 0.4229 0.5403 0.026 Uiso 1 1 calc R
C5 C 0.4254(8) 0.3151(6) 0.4910(5) 0.0241(16) Uani 1 1 d .
H5 H 0.4769 0.3015 0.5487 0.029 Uiso 1 1 calc R
C6 C 0.4717(8) 0.2638(6) 0.4126(5) 0.0197(15) Uani 1 1 d .
C7 C 0.6146(9) 0.1935(6) 0.4172(5) 0.0245(17) Uani 1 1 d .
H7A H 0.6130 0.1509 0.4628 0.029 Uiso 1 1 calc R
H7B H 0.7226 0.2430 0.4392 0.029 Uiso 1 1 calc R
C8 C 0.4443(9) 0.4643(6) 0.1628(5) 0.0234(16) Uani 1 1 d .
C9 C 0.5877(9) 0.4425(6) 0.1173(6) 0.0314(19) Uani 1 1 d .
H9A H 0.5408 0.4053 0.0507 0.047 Uiso 1 1 calc R
H9B H 0.6596 0.3948 0.1464 0.047 Uiso 1 1 calc R
H9C H 0.6541 0.5136 0.1258 0.047 Uiso 1 1 calc R
C10 C 0.3399(10) 0.5484(6) 0.1253(5) 0.0317(19) Uani 1 1 d .
H10A H 0.4124 0.6183 0.1380 0.048 Uiso 1 1 calc R
H10B H 0.2506 0.5626 0.1560 0.048 Uiso 1 1 calc R
H10C H 0.2901 0.5178 0.0580 0.048 Uiso 1 1 calc R
C11 C 0.5189(9) 0.5162(6) 0.2697(5) 0.0256(17) Uani 1 1 d .
H11A H 0.5980 0.5829 0.2817 0.038 Uiso 1 1 calc R
H11B H 0.5774 0.4617 0.2968 0.038 Uiso 1 1 calc R
H11C H 0.4281 0.5367 0.2980 0.038 Uiso 1 1 calc R
C12 C 0.1578(9) 0.2761(6) 0.0303(5) 0.0281(17) Uani 1 1 d .
C13 C 0.0131(9) 0.3467(6) 0.0238(5) 0.0293(18) Uani 1 1 d .
H13A H 0.0581 0.4255 0.0396 0.044 Uiso 1 1 calc R
H13B H -0.0495 0.3364 0.0674 0.044 Uiso 1 1 calc R
H13C H -0.0618 0.3233 -0.0397 0.044 Uiso 1 1 calc R
C14 C 0.2442(10) 0.2781(6) -0.0448(5) 0.0310(18) Uani 1 1 d .
H14A H 0.3409 0.2367 -0.0366 0.047 Uiso 1 1 calc R
H14B H 0.2822 0.3554 -0.0401 0.047 Uiso 1 1 calc R
H14C H 0.1652 0.2433 -0.1061 0.047 Uiso 1 1 calc R
C15 C 0.0856(9) 0.1558(6) 0.0157(5) 0.0327(18) Uani 1 1 d .
H15A H 0.0005 0.1292 -0.0446 0.049 Uiso 1 1 calc R
H15B H 0.0343 0.1524 0.0655 0.049 Uiso 1 1 calc R
H15C H 0.1757 0.1086 0.0170 0.049 Uiso 1 1 calc R
C16 C 0.8216(8) 0.0712(6) 0.3093(5) 0.0239(16) Uani 1 1 d .
C17 C 0.9137(9) 0.1764(7) 0.2991(6) 0.036(2) Uani 1 1 d .
H17A H 0.8933 0.2430 0.3425 0.054 Uiso 1 1 calc R
H17B H 0.8717 0.1810 0.2352 0.054 Uiso 1 1 calc R
H17C H 1.0344 0.1718 0.3132 0.054 Uiso 1 1 calc R
C18 C 0.8231(8) -0.0276(6) 0.2283(5) 0.0250(16) Uani 1 1 d .
H18A H 0.9385 -0.0328 0.2248 0.038 Uiso 1 1 calc R
H18B H 0.7542 -0.0173 0.1702 0.038 Uiso 1 1 calc R
H18C H 0.7775 -0.0963 0.2376 0.038 Uiso 1 1 calc R
C19 C 0.9150(9) 0.0523(7) 0.4013(5) 0.0295(18) Uani 1 1 d .
H19A H 0.8625 -0.0163 0.4077 0.044 Uiso 1 1 calc R
H19B H 0.9102 0.1156 0.4529 0.044 Uiso 1 1 calc R
H19C H 1.0323 0.0454 0.4026 0.044 Uiso 1 1 calc R
C20 C 0.4672(8) -0.0337(6) 0.2963(5) 0.0234(17) Uani 1 1 d .
C21 C 0.3095(9) 0.0049(7) 0.3258(6) 0.038(2) Uani 1 1 d .
H21A H 0.2597 0.0548 0.2900 0.057 Uiso 1 1 calc R
H21B H 0.3422 0.0446 0.3923 0.057 Uiso 1 1 calc R
H21C H 0.2273 -0.0603 0.3136 0.057 Uiso 1 1 calc R
C22 C 0.4090(9) -0.1081(6) 0.1956(5) 0.0322(19) Uani 1 1 d .
H22A H 0.5059 -0.1369 0.1769 0.048 Uiso 1 1 calc R
H22B H 0.3563 -0.0644 0.1546 0.048 Uiso 1 1 calc R
H22C H 0.3278 -0.1707 0.1909 0.048 Uiso 1 1 calc R
C23 C 0.5503(10) -0.1009(7) 0.3620(6) 0.036(2) Uani 1 1 d .
H23A H 0.4658 -0.1575 0.3638 0.054 Uiso 1 1 calc R
H23B H 0.5993 -0.0506 0.4247 0.054 Uiso 1 1 calc R
H23C H 0.6386 -0.1375 0.3392 0.054 Uiso 1 1 calc R
C24 C 0.5476(9) 0.1439(6) 0.1080(6) 0.0294(18) Uani 1 1 d .

loop_
_atom_site_aniso_label
_atom_site_aniso_U_11
_atom_site_aniso_U_22
_atom_site_aniso_U_33
_atom_site_aniso_U_23
_atom_site_aniso_U_13
_atom_site_aniso_U_12
Ir1 0.02250(15) 0.01863(15) 0.01615(17) 0.00595(11) 0.00485(11) 0.00581(11)
P1 0.0218(9) 0.0174(9) 0.0153(10) 0.0071(8) 0.0003(8) 0.0048(7)
P2 0.0181(9) 0.0196(9) 0.0134(10) 0.0063(8) 0.0002(8) 0.0059(7)
P3 0.0241(10) 0.0238(11) 0.0400(14) 0.0046(10) 0.0061(10) 0.0077(9)
F1 0.065(4) 0.114(5) 0.033(4) 0.027(3) 0.013(3) 0.025(4)
F2 0.030(3) 0.036(3) 0.116(5) 0.029(3) 0.017(3) 0.016(2)
F3 0.095(5) 0.084(5) 0.124(6) 0.075(5) 0.067(5) 0.028(4)
F4 0.027(2) 0.042(3) 0.050(3) 0.004(2) -0.002(2) 0.012(2)
F5 0.054(3) 0.028(3) 0.051(3) 0.005(2) 0.018(3) 0.004(2)
F6 0.031(3) 0.032(3) 0.178(8) -0.028(4) -0.032(4) 0.007(3)
O1 0.068(4) 0.047(4) 0.037(4) 0.016(3) 0.029(4) 0.025(3)
N1 0.021(3) 0.024(3) 0.024(4) 0.015(3) 0.008(3) 0.006(3)
C1 0.016(3) 0.024(4) 0.012(4) 0.004(3) -0.001(3) 0.003(3)
C2 0.017(3) 0.021(4) 0.008(4) 0.001(3) 0.000(3) 0.004(3)
C3 0.018(3) 0.019(4) 0.023(4) 0.007(3) 0.005(3) 0.007(3)
C4 0.022(4) 0.020(4) 0.015(4) -0.003(3) 0.002(3) -0.002(3)
C5 0.026(4) 0.023(4) 0.016(4) 0.000(3) -0.002(3) 0.003(3)
C6 0.021(3) 0.022(4) 0.017(4) 0.005(3) 0.008(3) 0.006(3)
C7 0.026(4) 0.032(4) 0.016(4) 0.005(3) 0.005(3) 0.016(3)
C8 0.026(4) 0.021(4) 0.025(4) 0.010(3) 0.006(3) 0.007(3)
C9 0.036(4) 0.027(4) 0.036(5) 0.013(4) 0.015(4) 0.007(4)
C10 0.047(5) 0.024(4) 0.032(5) 0.016(4) 0.015(4) 0.011(4)
C11 0.036(4) 0.017(4) 0.012(4) 0.001(3) -0.008(3) -0.002(3)
C12 0.036(4) 0.020(4) 0.021(4) 0.000(3) -0.001(4) 0.007(3)
C13 0.029(4) 0.029(4) 0.022(4) 0.006(3) -0.003(3) -0.002(3)
C14 0.044(5) 0.030(5) 0.013(4) 0.006(3) -0.002(4) 0.006(4)
C15 0.035(4) 0.024(4) 0.027(5) 0.004(4) -0.009(4) 0.000(3)
C16 0.023(4) 0.031(4) 0.016(4) 0.006(3) 0.004(3) 0.010(3)
C17 0.017(4) 0.040(5) 0.049(6) 0.010(4) 0.008(4) 0.006(3)
C18 0.021(4) 0.028(4) 0.026(5) 0.004(3) 0.010(3) 0.005(3)
C19 0.026(4) 0.044(5) 0.022(5) 0.011(4) 0.010(4) 0.019(4)
C20 0.023(4) 0.027(4) 0.029(5) 0.017(4) 0.012(3) 0.012(3)
C21 0.026(4) 0.042(5) 0.062(6) 0.034(5) 0.021(4) 0.012(4)
C22 0.036(4) 0.021(4) 0.040(5) 0.014(4) 0.007(4) 0.004(3)
C23 0.038(5) 0.041(5) 0.043(6) 0.023(4) 0.023(4) 0.015(4)
C24 0.038(4) 0.030(4) 0.029(5) 0.017(4) 0.014(4) 0.010(4)

loop_
_atom_type_symbol
_atom_type_description
_atom_type_scat_dispersion_real
_atom_type_scat_dispersion_imag
_atom_type_scat_source
C C 0.0033 0.0016 'International Tables Vol C Tables 4.2.6.8 and 6.1.1.4'
H H 0.0000 0.0000 'International Tables Vol C Tables 4.2.6.8 and 6.1.1.4'
O O 0.0106 0.0060 'International Tables Vol C Tables 4.2.6.8 and 6.1.1.4'
N N 0.0061 0.0033 'International Tables Vol C Tables 4.2.6.8 and 6.1.1.4'
F F 0.0171 0.0103 'International Tables Vol C Tables 4.2.6.8 and 6.1.1.4'
P P 0.1023 0.0942 'International Tables Vol C Tables 4.2.6.8 and 6.1.1.4'
Ir Ir -1.4442 7.9887 'International Tables Vol C Tables 4.2.6.8 and 6.1.1.4'

loop_
_geom_angle_atom_site_label_1
_geom_angle_atom_site_label_2
_geom_angle_atom_site_label_3
_geom_angle
C24 Ir1 N1 176.1(3)
C24 Ir1 P1 96.4(2)
N1 Ir1 P1 82.87(14)
C24 Ir1 P2 98.2(2)
N1 Ir1 P2 82.57(14)
P1 Ir1 P2 165.40(6)
C24 Ir1 H1A 89(3)
N1 Ir1 H1A 87(2)
P1 Ir1 H1A 96(2)
P2 Ir1 H1A 84(2)
C24 Ir1 H1B 90(2)
N1 Ir1 H1B 94(2)
P1 Ir1 H1B 83.6(11)
P2 Ir1 H1B 96.5(12)
H1A Ir1 H1B 179(3)
C1 P1 C8 106.5(3)
C1 P1 C12 103.6(3)
C8 P1 C12 112.3(3)
C1 P1 Ir1 98.4(2)
C8 P1 Ir1 114.4(2)
C12 P1 Ir1 119.1(2)
C7 P2 C20 106.4(3)
C7 P2 C16 104.3(3)
C20 P2 C16 111.3(3)
C7 P2 Ir1 98.4(2)
C20 P2 Ir1 115.2(2)
C16 P2 Ir1 118.9(2)
F6 P3 F5 178.5(3)
F6 P3 F3 89.8(4)
F5 P3 F3 89.8(3)
F6 P3 F2 90.3(3)
F5 P3 F2 91.1(3)
F3 P3 F2 91.5(3)
F6 P3 F1 92.1(4)
F5 P3 F1 88.4(3)
F3 P3 F1 177.8(4)
F2 P3 F1 89.6(3)
F6 P3 F4 88.9(3)
F5 P3 F4 89.7(3)
F3 P3 F4 89.3(3)
F2 P3 F4 178.8(3)
F1 P3 F4 89.6(3)
C2 N1 C6 118.6(6)
C2 N1 Ir1 120.9(4)
C6 N1 Ir1 120.5(4)
C2 C1 P1 112.6(4)
C2 C1 H1C 109.1
P1 C1 H1C 109.1
C2 C1 H1D 109.1
P1 C1 H1D 109.1
H1C C1 H1D 107.8
N1 C2 C3 121.9(6)
N1 C2 C1 116.8(5)
C3 C2 C1 121.2(5)
C4 C3 C2 119.6(6)
C4 C3 H3 120.2
C2 C3 H3 120.2
C3 C4 C5 118.7(6)
C3 C4 H4 120.7
C5 C4 H4 120.7
C6 C5 C4 120.4(6)
C6 C5 H5 119.8
C4 C5 H5 119.8
N1 C6 C5 120.8(6)
N1 C6 C7 117.5(6)
C5 C6 C7 121.6(6)
C6 C7 P2 111.8(5)
C6 C7 H7A 109.3
P2 C7 H7A 109.3
C6 C7 H7B 109.3
P2 C7 H7B 109.3
H7A C7 H7B 107.9
C10 C8 C9 110.5(5)
C10 C8 C11 107.5(6)
C9 C8 C11 109.5(6)
C10 C8 P1 113.8(5)
C9 C8 P1 109.9(5)
C11 C8 P1 105.5(4)
C8 C9 H9A 109.5
C8 C9 H9B 109.5
H9A C9 H9B 109.5
C8 C9 H9C 109.5
H9A C9 H9C 109.5
H9B C9 H9C 109.5
C8 C10 H10A 109.5
C8 C10 H10B 109.5
H10A C10 H10B 109.5
C8 C10 H10C 109.5
H10A C10 H10C 109.5
H10B C10 H10C 109.5
C8 C11 H11A 109.5
C8 C11 H11B 109.5
H11A C11 H11B 109.5
C8 C11 H11C 109.5
H11A C11 H11C 109.5
H11B C11 H11C 109.5
C14 C12 C15 108.4(6)
C14 C12 C13 111.0(6)
C15 C12 C13 108.2(6)
C14 C12 P1 109.1(5)
C15 C12 P1 109.3(5)
C13 C12 P1 110.8(5)
C12 C13 H13A 109.5
C12 C13 H13B 109.5
H13A C13 H13B 109.5
C12 C13 H13C 109.5
H13A C13 H13C 109.5
H13B C13 H13C 109.5
C12 C14 H14A 109.5
C12 C14 H14B 109.5
H14A C14 H14B 109.5
C12 C14 H14C 109.5
H14A C14 H14C 109.5
H14B C14 H14C 109.5
C12 C15 H15A 109.5
C12 C15 H15B 109.5
H15A C15 H15B 109.5
C12 C15 H15C 109.5
H15A C15 H15C 109.5
H15B C15 H15C 109.5
C18 C16 C19 110.5(6)
C18 C16 C17 108.5(6)
C19 C16 C17 108.0(6)
C18 C16 P2 109.5(5)
C19 C16 P2 112.6(4)
C17 C16 P2 107.6(5)
C16 C17 H17A 109.5
C16 C17 H17B 109.5
H17A C17 H17B 109.5
C16 C17 H17C 109.5
H17A C17 H17C 109.5
H17B C17 H17C 109.5
C16 C18 H18A 109.5
C16 C18 H18B 109.5
H18A C18 H18B 109.5
C16 C18 H18C 109.5
H18A C18 H18C 109.5
H18B C18 H18C 109.5
C16 C19 H19A 109.5
C16 C19 H19B 109.5
H19A C19 H19B 109.5
C16 C19 H19C 109.5
H19A C19 H19C 109.5
H19B C19 H19C 109.5
C22 C20 C23 110.3(6)
C22 C20 C21 108.2(6)
C23 C20 C21 107.0(5)
C22 C20 P2 110.3(4)
C23 C20 P2 114.8(5)
C21 C20 P2 106.0(5)
C20 C21 H21A 109.5
C20 C21 H21B 109.5
H21A C21 H21B 109.5
C20 C21 H21C 109.5
H21A C21 H21C 109.5
H21B C21 H21C 109.5
C20 C22 H22A 109.5
C20 C22 H22B 109.5
H22A C22 H22B 109.5
C20 C22 H22C 109.5
H22A C22 H22C 109.5
H22B C22 H22C 109.5
C20 C23 H23A 109.5
C20 C23 H23B 109.5
H23A C23 H23B 109.5
C20 C23 H23C 109.5
H23A C23 H23C 109.5
H23B C23 H23C 109.5
O1 C24 Ir1 177.8(7)

loop_
_geom_bond_atom_site_label_1
_geom_bond_atom_site_label_2
_geom_bond_distance
Ir1 C24 1.848(8)
Ir1 N1 2.106(6)
Ir1 P1 2.3221(16)
Ir1 P2 2.3285(16)
Ir1 H1A 1.73(8)
Ir1 H1B 1.53(3)
P1 C1 1.828(6)
P1 C8 1.878(7)
P1 C12 1.896(8)
P2 C7 1.827(7)
P2 C20 1.873(7)
P2 C16 1.876(7)
P3 F6 1.576(6)
P3 F5 1.583(5)
P3 F3 1.590(6)
P3 F2 1.590(5)
P3 F1 1.596(5)
P3 F4 1.599(4)
O1 C24 1.139(8)
N1 C2 1.359(8)
N1 C6 1.359(8)
C1 C2 1.507(8)
C1 H1C 0.9900
C1 H1D 0.9900
C2 C3 1.383(9)
C3 C4 1.366(9)
C3 H3 0.9500
C4 C5 1.388(9)
C4 H4 0.9500
C5 C6 1.379(9)
C5 H5 0.9500
C6 C7 1.517(8)
C7 H7A 0.9900
C7 H7B 0.9900
C8 C10 1.537(9)
C8 C9 1.537(9)
C8 C11 1.557(9)
C9 H9A 0.9800
C9 H9B 0.9800
C9 H9C 0.9800
C10 H10A 0.9800
C10 H10B 0.9800
C10 H10C 0.9800
C11 H11A 0.9800
C11 H11B 0.9800
C11 H11C 0.9800
C12 C14 1.519(10)
C12 C15 1.528(9)
C12 C13 1.531(9)
C13 H13A 0.9800
C13 H13B 0.9800
C13 H13C 0.9800
C14 H14A 0.9800
C14 H14B 0.9800
C14 H14C 0.9800
C15 H15A 0.9800
C15 H15B 0.9800
C15 H15C 0.9800
C16 C18 1.521(10)
C16 C19 1.524(9)
C16 C17 1.550(10)
C17 H17A 0.9800
C17 H17B 0.9800
C17 H17C 0.9800
C18 H18A 0.9800
C18 H18B 0.9800
C18 H18C 0.9800
C19 H19A 0.9800
C19 H19B 0.9800
C19 H19C 0.9800
C20 C22 1.533(10)
C20 C23 1.539(9)
C20 C21 1.558(9)
C21 H21A 0.9800
C21 H21B 0.9800
C21 H21C 0.9800
C22 H22A 0.9800
C22 H22B 0.9800
C22 H22C 0.9800
C23 H23A 0.9800
C23 H23B 0.9800
C23 H23C 0.9800

loop_
_geom_torsion_atom_site_label_1
_geom_torsion_atom_site_label_2
_geom_torsion_atom_site_label_3
_geom_torsion_atom_site_label_4
_geom_torsion
C24 Ir1 P1 C1 163.5(3)
N1 Ir1 P1 C1 -20.3(3)
P2 Ir1 P1 C1 -16.2(4)
C24 Ir1 P1 C8 -84.0(4)
N1 Ir1 P1 C8 92.2(3)
P2 Ir1 P1 C8 96.3(3)
C24 Ir1 P1 C12 52.8(4)
N1 Ir1 P1 C12 -131.0(3)
P2 Ir1 P1 C12 -126.9(3)
C24 Ir1 P2 C7 153.7(4)
N1 Ir1 P2 C7 -22.5(3)
P1 Ir1 P2 C7 -26.6(4)
C24 Ir1 P2 C20 -93.6(4)
N1 Ir1 P2 C20 90.2(3)
P1 Ir1 P2 C20 86.1(4)
C24 Ir1 P2 C16 42.2(4)
N1 Ir1 P2 C16 -133.9(3)
P1 Ir1 P2 C16 -138.1(3)
P1 Ir1 N1 C2 11.6(5)
P2 Ir1 N1 C2 -167.4(5)
P1 Ir1 N1 C6 -166.1(5)
P2 Ir1 N1 C6 14.9(5)
C8 P1 C1 C2 -88.6(5)
C12 P1 C1 C2 152.8(5)
Ir1 P1 C1 C2 30.0(5)
C6 N1 C2 C3 -0.1(10)
Ir1 N1 C2 C3 -177.9(5)
C6 N1 C2 C1 -176.2(6)
Ir1 N1 C2 C1 6.0(8)
P1 C1 C2 N1 -26.2(8)
P1 C1 C2 C3 157.7(5)
N1 C2 C3 C4 -0.6(10)
C1 C2 C3 C4 175.4(6)
C2 C3 C4 C5 0.1(10)
C3 C4 C5 C6 1.0(11)
C2 N1 C6 C5 1.3(10)
Ir1 N1 C6 C5 179.0(5)
C2 N1 C6 C7 -175.2(6)
Ir1 N1 C6 C7 2.6(9)
C4 C5 C6 N1 -1.7(11)
C4 C5 C6 C7 174.6(7)
N1 C6 C7 P2 -24.9(8)
C5 C6 C7 P2 158.7(6)
C20 P2 C7 C6 -88.5(5)
C16 P2 C7 C6 153.8(5)
Ir1 P2 C7 C6 31.0(5)
C1 P1 C8 C10 -70.1(6)
C12 P1 C8 C10 42.6(6)
Ir1 P1 C8 C10 -177.7(4)
C1 P1 C8 C9 165.3(5)
C12 P1 C8 C9 -81.9(5)
Ir1 P1 C8 C9 57.8(5)
C1 P1 C8 C11 47.4(5)
C12 P1 C8 C11 160.1(4)
Ir1 P1 C8 C11 -60.1(5)
C1 P1 C12 C14 164.5(5)
C8 P1 C12 C14 50.0(6)
Ir1 P1 C12 C14 -87.7(5)
C1 P1 C12 C15 -77.1(5)
C8 P1 C12 C15 168.3(5)
Ir1 P1 C12 C15 30.7(6)
C1 P1 C12 C13 42.0(6)
C8 P1 C12 C13 -72.5(6)
Ir1 P1 C12 C13 149.9(4)
C7 P2 C16 C18 167.5(5)
C20 P2 C16 C18 53.1(5)
Ir1 P2 C16 C18 -84.3(5)
C7 P2 C16 C19 44.2(6)
C20 P2 C16 C19 -70.2(6)
Ir1 P2 C16 C19 152.4(5)
C7 P2 C16 C17 -74.8(6)
C20 P2 C16 C17 170.8(5)
Ir1 P2 C16 C17 33.4(6)
C7 P2 C20 C22 165.3(5)
C16 P2 C20 C22 -81.7(5)
Ir1 P2 C20 C22 57.4(5)
C7 P2 C20 C23 -69.5(6)
C16 P2 C20 C23 43.5(6)
Ir1 P2 C20 C23 -177.4(4)
C7 P2 C20 C21 48.3(6)
C16 P2 C20 C21 161.4(5)
Ir1 P2 C20 C21 -59.5(5)
